data_4100765
loop_
_publ_author_name
'Michael Roitzsch'
'Bernhard Lippert'

_publ_contact_author_address
;
Anorganische Chemie
Universit\"at Dortmund
Otto-Hahn-Str. 6
44227 Dortmund
Germany
;
_publ_contact_author_email bernhard.lippert@uni-dortmund.de
_publ_contact_author_fax '+49 231 755 3797'
_publ_contact_author_name 'Lippert, Bernhard'
_publ_contact_author_phone '+49 231 755 3840'
_publ_section_title
;
Metal Coordination and Imine-Amine Hydrogen Bonding as the Source of
Strongly Shifted Adenine pKa Values
;
_journal_name_full 'Journal of the American Chemical Society'
_journal_page_first 2421
_journal_page_last 2424
_journal_paper_doi 10.1021/ja038834f
_journal_volume 126
_journal_year 2004
_chemical_formula_moiety 'C14 H34 Cl4 N12 O20 Pt'
_chemical_formula_sum 'C14 H26 Cl4 N12 O20 Pt'
_chemical_formula_weight 1019.35
_chemical_name_common
;
trans-[(NH3)2Pt(1,9-DimeAH-N7)2](ClO4)4*4H2O
;
_space_group_IT_number 14
_symmetry_cell_setting monoclinic
_symmetry_space_group_name_Hall '-P 2ybc'
_symmetry_space_group_name_H-M 'P 1 21/c 1'
_cell_angle_alpha 90
_cell_angle_beta 105.38(3)
_cell_angle_gamma 90
_cell_formula_units_Z 2
_cell_length_a 8.0290(16)
_cell_length_b 11.253(2)
_cell_length_c 20.472(4)
_cell_measurement_temperature 293(2)
_cell_volume 1783.4(6)
_diffrn_ambient_temperature 293(2)
_exptl_crystal_density_diffrn 1.898
_cod_depositor_comments
;
The following automatic conversions were performed:
'_symmetry_cell_setting' value 'Monoclinic' changed to 'monoclinic'
according to '/home/saulius/struct/CIF-dictionaries/cif_core.dic'
dictionary named 'cif_core.dic' version 2.4.1 from 2010-06-29.

Automatic conversion script
Id: cif_fix_enum 1527 2010-12-29 10:47:43Z saulius 
;
_cod_original_sg_symbol_H-M 'P 21/c'
_cod_database_code 4100765

loop_
_symmetry_equiv_pos_as_xyz
'x, y, z'
'-x, y+1/2, -z+1/2'
'-x, -y, -z'
'x, -y-1/2, z-1/2'

loop_
_atom_site_label
_atom_site_type_symbol
_atom_site_fract_x
_atom_site_fract_y
_atom_site_fract_z
_atom_site_U_iso_or_equiv
_atom_site_adp_type
_atom_site_occupancy
_atom_site_calc_flag
_atom_site_refinement_flags
_atom_site_disorder_group
_atom_site_disorder_assembly
Pt Pt 0.5 0.5 0.5 0.03952(11) Uani 1 d S . .
N1 N 0.1455(5) 0.3751(4) 0.2685(2) 0.0511(11) Uani 1 d . . .
N3 N 0.0215(6) 0.2264(4) 0.3224(3) 0.0573(12) Uani 1 d . . .
N6 N 0.3576(7) 0.5078(4) 0.3245(3) 0.0658(14) Uani 1 d . . .
H6A H 0.4266 0.5343 0.3612 0.054(17) Uiso 1 d R . .
H6B H 0.3565 0.5398 0.2862 0.09(2) Uiso 1 d R . .
N7 N 0.3268(5) 0.3771(4) 0.4535(2) 0.0416(10) Uani 1 d . . .
N9 N 0.1449(5) 0.2265(4) 0.4443(2) 0.0506(11) Uani 1 d . . .
N10 N 0.6966(5) 0.3845(4) 0.4995(2) 0.0605(13) Uani 1 d . . .
H10A H 0.7748 0.4208 0.4829 0.091 Uiso 1 calc R . .
H10B H 0.6546 0.3219 0.4739 0.091 Uiso 1 calc R . .
H10C H 0.7459 0.3605 0.5417 0.091 Uiso 1 calc R . .
C1 C 0.1430(9) 0.4309(7) 0.2029(3) 0.0727(18) Uani 1 d . . .
H1A H 0.2582 0.432 0.1975 0.059(17) Uiso 1 d R . .
H1B H 0.0693 0.3861 0.1667 0.064(17) Uiso 1 d R . .
H1C H 0.1005 0.5108 0.202 0.06(2) Uiso 1 d R . .
C2 C 0.0346(7) 0.2843(5) 0.2698(3) 0.0596(15) Uani 1 d . . .
H2 H -0.0384 0.2614 0.2284 0.075(19) Uiso 1 d R . .
C4 C 0.1290(6) 0.2684(4) 0.3799(3) 0.0457(12) Uani 1 d . . .
C5 C 0.2451(6) 0.3603(4) 0.3852(2) 0.0419(11) Uani 1 d . . .
C6 C 0.2557(6) 0.4189(5) 0.3268(2) 0.0471(13) Uani 1 d . . .
C8 C 0.2639(6) 0.2954(5) 0.4865(3) 0.0502(14) Uani 1 d . . .
H8 H 0.2969 0.2864 0.5333 0.054(15) Uiso 1 d R . .
C9 C 0.0508(10) 0.1259(6) 0.4633(4) 0.0760(19) Uani 1 d . . .
H9A H 0.0517 0.1328 0.5102 0.23(6) Uiso 1 d R . .
H9B H -0.0662 0.1283 0.4357 0.12(3) Uiso 1 d R . .
H9C H 0.1029 0.0519 0.4563 0.12(3) Uiso 1 d R . .
Cl10 Cl 0.1343(2) 0.0728(2) 0.13286(10) 0.0792(5) Uani 1 d . . .
O11 O 0.225(3) 0.167(3) 0.1453(15) 0.132(11) Uani 0.309(15) d P 1 A
O12 O 0.209(3) -0.051(2) 0.1474(16) 0.147(13) Uani 0.309(15) d P 1 A
O14 O -0.020(2) 0.102(3) 0.1444(13) 0.100(9) Uani 0.309(15) d P 1 A
O11 O 0.2985(12) 0.1163(13) 0.1355(5) 0.112(4) Uani 0.691(15) d P 2 A
O12 O 0.0655(12) 0.0101(8) 0.0729(5) 0.116(4) Uani 0.691(15) d P 2 A
O14 O 0.0240(19) 0.1773(14) 0.1061(7) 0.172(6) Uani 0.691(15) d P 2 A
O13 O 0.107(2) 0.0412(12) 0.1921(6) 0.220(6) Uani 1 d . . A
Cl20 Cl 0.6073(3) 0.3833(3) 0.11779(17) 0.1337(10) Uani 1 d . . .
O21 O 0.4402(10) 0.4139(8) 0.0857(5) 0.205(4) Uani 1 d D . .
O22 O 0.712(2) 0.434(2) 0.1004(16) 0.56(3) Uani 1 d D . .
O24 O 0.649(3) 0.419(2) 0.1788(14) 0.67(3) Uani 1 d D . .
O23 O 0.6292(13) 0.2683(7) 0.1170(4) 0.197(4) Uani 1 d D . .
O1W O 0.4046(9) 0.6831(7) 0.0888(4) 0.160(3) Uani 1 d . . .
O2W O 0.5408(10) 0.1631(10) 0.2710(3) 0.214(5) Uani 1 d . . .

loop_
_atom_site_aniso_label
_atom_site_aniso_U_11
_atom_site_aniso_U_22
_atom_site_aniso_U_33
_atom_site_aniso_U_23
_atom_site_aniso_U_13
_atom_site_aniso_U_12
Pt 0.03884(16) 0.04299(17) 0.03347(15) -0.00021(14) 0.00387(9) -0.00952(13)
N1 0.061(3) 0.049(3) 0.038(2) -0.005(2) 0.005(2) 0.001(2)
N3 0.060(3) 0.048(3) 0.054(3) -0.009(2) -0.002(2) -0.013(2)
N6 0.071(3) 0.075(4) 0.047(3) 0.006(3) 0.006(2) -0.029(3)
N7 0.041(2) 0.043(3) 0.039(2) -0.0036(19) 0.0070(17) -0.0114(18)
N9 0.059(3) 0.042(3) 0.052(3) -0.005(2) 0.015(2) -0.015(2)
N10 0.047(2) 0.051(3) 0.079(4) -0.007(3) 0.010(2) -0.003(2)
C1 0.096(5) 0.071(5) 0.044(4) 0.007(4) 0.006(3) 0.005(4)
C2 0.058(3) 0.055(4) 0.054(4) -0.014(3) -0.006(3) -0.008(3)
C4 0.048(3) 0.036(3) 0.050(3) -0.008(2) 0.006(2) -0.002(2)
C5 0.038(3) 0.044(3) 0.040(3) -0.004(2) 0.005(2) -0.005(2)
C6 0.046(3) 0.051(4) 0.042(3) -0.006(3) 0.007(2) -0.001(2)
C8 0.053(3) 0.055(4) 0.043(3) -0.001(3) 0.012(2) -0.008(3)
C9 0.084(5) 0.061(5) 0.084(5) -0.003(4) 0.026(4) -0.032(4)
Cl10 0.0627(10) 0.1085(17) 0.0706(11) -0.0071(11) 0.0251(8) -0.0137(11)
O11 0.058(15) 0.15(3) 0.20(2) -0.025(19) 0.057(15) -0.070(16)
O12 0.15(2) 0.077(14) 0.22(3) -0.007(19) 0.07(2) 0.022(16)
O14 0.076(12) 0.14(2) 0.093(17) -0.043(15) 0.034(11) -0.008(12)
O11 0.043(5) 0.186(13) 0.101(7) 0.032(7) 0.011(4) -0.032(6)
O12 0.082(6) 0.165(10) 0.103(7) -0.073(6) 0.024(5) -0.017(5)
O14 0.146(11) 0.189(13) 0.156(12) 0.037(10) -0.006(9) 0.062(10)
O13 0.297(16) 0.257(12) 0.150(9) 0.014(9) 0.136(11) -0.060(12)
Cl20 0.1070(18) 0.0841(17) 0.172(3) -0.0158(18) -0.0303(17) 0.0032(14)
O21 0.153(7) 0.146(8) 0.242(10) -0.028(7) -0.076(6) 0.025(6)
O22 0.28(2) 0.60(4) 0.76(5) 0.36(4) 0.07(2) -0.23(2)
O24 0.53(3) 0.55(3) 0.60(4) -0.50(3) -0.43(3) 0.39(3)
O23 0.286(11) 0.118(6) 0.192(8) 0.025(6) 0.071(7) 0.079(7)
O1W 0.166(6) 0.126(6) 0.170(7) 0.069(5) 0.012(5) 0.019(5)
O2W 0.173(7) 0.341(13) 0.104(5) -0.106(7) -0.004(5) 0.094(8)

loop_
_geom_bond_atom_site_label_1
_geom_bond_atom_site_label_2
_geom_bond_distance
_geom_bond_site_symmetry_2
_geom_bond_publ_flag
Pt N7 2.013(4) . ?
Pt N7 2.013(4) 3_666 ?
Pt N10 2.047(4) 3_666 ?
Pt N10 2.047(4) . ?
N1 C2 1.360(7) . ?
N1 C6 1.374(6) . ?
N1 C1 1.478(7) . ?
N3 C2 1.287(7) . ?
N3 C4 1.347(6) . ?
N6 C6 1.301(7) . ?
N7 C8 1.318(6) . ?
N7 C5 1.391(6) . ?
N9 C8 1.350(6) . ?
N9 C4 1.373(6) . ?
N9 C9 1.470(7) . ?
C4 C5 1.376(6) . ?
C5 C6 1.389(7) . ?
Cl10 O11 1.27(3) . ?
Cl10 O13 1.337(9) . ?
Cl10 O14 1.361(17) . ?
Cl10 O11 1.393(10) . ?
Cl10 O12 1.397(8) . ?
Cl10 O14 1.487(12) . ?
Cl10 O12 1.52(3) . ?
O12 O13 1.73(3) . ?
O14 O13 1.39(3) . ?
Cl20 O22 1.152(12) . ?
Cl20 O24 1.271(19) . ?
Cl20 O23 1.307(7) . ?
Cl20 O21 1.372(7) . ?
O22 O24 1.82(4) . ?
